data_1513620
loop_
_publ_author_name
'Huh, Chan Woo'
'Aub\'e, Jeffrey'

_publ_section_title
;
 Aryl nitrenium ions from N-alkyl-N-arylamino-diazonium precursors:
 synthesis and reactivity
;
_journal_issue 2
_journal_name_full 'Chemical Science'
_journal_page_first 699
_journal_paper_doi 10.1039/c3sc52805g
_journal_volume 5
_journal_year 2014
_chemical_formula_sum 'C14 H18 N4'
_chemical_formula_weight 242.32
_chemical_name_systematic
;
?
;
_space_group_IT_number 14
_symmetry_cell_setting monoclinic
_symmetry_space_group_name_Hall '-P 2ybc'
_symmetry_space_group_name_H-M 'P 1 21/c 1'
_atom_sites_solution_hydrogens difmap
_atom_sites_solution_primary direct
_atom_sites_solution_secondary difmap
_audit_creation_method SHELXTL
_cell_angle_alpha 90.00
_cell_angle_beta 95.190(2)
_cell_angle_gamma 90.00
_cell_formula_units_Z 4
_cell_length_a 6.9434(14)
_cell_length_b 18.717(4)
_cell_length_c 9.893(2)
_cell_measurement_reflns_used 9990
_cell_measurement_temperature 100(2)
_cell_measurement_theta_max 29.16
_cell_measurement_theta_min 2.33
_cell_volume 1280.4(5)
_computing_cell_refinement 'Bruker SMART'
_computing_data_collection 'Bruker SMART'
_computing_data_reduction 'Bruker SAINT'
_computing_molecular_graphics 'Bruker SHELXTL'
_computing_publication_material 'Bruker SHELXTL'
_computing_structure_refinement 'Bruker SHELXTL'
_computing_structure_solution 'Bruker SHELXTL'
_diffrn_ambient_temperature 100(2)
_diffrn_measured_fraction_theta_full 0.998
_diffrn_measured_fraction_theta_max 0.953
_diffrn_measurement_device_type 'Bruker SMART APEX CCD area detector'
_diffrn_measurement_method 'phi and omega scans'
_diffrn_radiation_monochromator graphite
_diffrn_radiation_source 'fine-focus sealed tube'
_diffrn_radiation_type MoK\a
_diffrn_radiation_wavelength 0.71073
_diffrn_reflns_av_R_equivalents 0.0000
_diffrn_reflns_av_sigmaI/netI 0.0102
_diffrn_reflns_limit_h_max 9
_diffrn_reflns_limit_h_min -9
_diffrn_reflns_limit_k_max 25
_diffrn_reflns_limit_k_min 0
_diffrn_reflns_limit_l_max 13
_diffrn_reflns_limit_l_min 0
_diffrn_reflns_number 5681
_diffrn_reflns_theta_full 26.00
_diffrn_reflns_theta_max 29.20
_diffrn_reflns_theta_min 2.18
_diffrn_standards_decay_% 0.00
_exptl_absorpt_coefficient_mu 0.078
_exptl_absorpt_correction_T_max 1.000
_exptl_absorpt_correction_T_min 0.824
_exptl_absorpt_correction_type multi-scan
_exptl_crystal_colour Colorless
_exptl_crystal_density_diffrn 1.257
_exptl_crystal_density_method 'not measured'
_exptl_crystal_description Irregular
_exptl_crystal_F_000 520
_exptl_crystal_size_max 0.48
_exptl_crystal_size_mid 0.42
_exptl_crystal_size_min 0.38
_refine_diff_density_max 0.496
_refine_diff_density_min -0.370
_refine_diff_density_rms 0.096
_refine_ls_extinction_method none
_refine_ls_goodness_of_fit_ref 1.083
_refine_ls_hydrogen_treatment refall
_refine_ls_matrix_type full
_refine_ls_number_parameters 236
_refine_ls_number_reflns 5693
_refine_ls_number_restraints 0
_refine_ls_restrained_S_all 1.083
_refine_ls_R_factor_all 0.0574
_refine_ls_R_factor_gt 0.0538
_refine_ls_shift/su_max 0.001
_refine_ls_shift/su_mean 0.000
_refine_ls_structure_factor_coef Fsqd
_refine_ls_weighting_details 'calc w=1/[\s^2^(Fo^2^)+(0.0807P)^2^+0.2392P] where P=(Fo^2^+2Fc^2^)/3'
_refine_ls_weighting_scheme calc
_refine_ls_wR_factor_gt 0.1475
_refine_ls_wR_factor_ref 0.1503
_reflns_number_gt 5091
_reflns_number_total 5680
_reflns_threshold_expression >2sigma(I)
_cod_data_source_file c3sc52805g.txt
_cod_data_source_block k81i5
_cod_depositor_comments
;
The following automatic conversions were performed:

'_symmetry_cell_setting' value 'Monoclinic' changed to 'monoclinic'
according to
/usr/data/users/saulius/automatic-downloads/current/RSC/lib/dictionaries/cif_core.dic
dictionary named 'cif_core.dic' version 2.4.2 from 2011-04-26.

Automatic conversion script
Id: cif_fix_values 2281 2013-09-26 08:29:07Z andrius 
;
_cod_original_cell_volume 1280.4(4)
_cod_original_sg_symbol_H-M P2(1)/c
_cod_database_code 1513620

loop_
_symmetry_equiv_pos_as_xyz
'x, y, z'
'-x, y+1/2, -z+1/2'
'-x, -y, -z'
'x, -y-1/2, z-1/2'

loop_
_atom_site_label
_atom_site_type_symbol
_atom_site_fract_x
_atom_site_fract_y
_atom_site_fract_z
_atom_site_U_iso_or_equiv
_atom_site_adp_type
_atom_site_occupancy
_atom_site_symmetry_multiplicity
_atom_site_calc_flag
N1 N 0.24106(11) 0.52697(4) 0.91350(7) 0.01636(17) Uani 1 1 d
N2 N 0.21914(10) 0.54333(4) 0.78164(7) 0.01562(17) Uani 1 1 d
N3 N 0.23831(11) 0.60863(4) 0.75586(7) 0.01528(17) Uani 1 1 d
N4 N -0.15445(12) 0.60388(5) 0.52836(9) 0.0259(2) Uani 1 1 d
C1 C 0.21376(12) 0.61974(4) 0.60607(8) 0.01387(18) Uani 1 1 d
C2 C 0.26670(13) 0.69773(5) 0.57855(9) 0.01736(18) Uani 1 1 d
H2A H 0.1837(18) 0.7302(7) 0.6233(13) 0.025(3) Uiso 1 1 d
H2B H 0.4019(18) 0.7040(7) 0.6199(12) 0.020(3) Uiso 1 1 d
C3 C 0.25550(15) 0.71387(5) 0.42705(9) 0.0201(2) Uani 1 1 d
H3A H 0.1160(19) 0.7099(7) 0.3871(13) 0.028(3) Uiso 1 1 d
H3B H 0.2958(19) 0.7642(8) 0.4145(14) 0.033(4) Uiso 1 1 d
C4 C 0.38131(13) 0.66276(5) 0.35375(9) 0.0193(2) Uani 1 1 d
H4A H 0.5171(18) 0.6705(7) 0.3851(13) 0.023(3) Uiso 1 1 d
H4B H 0.3726(18) 0.6736(7) 0.2562(13) 0.023(3) Uiso 1 1 d
C5 C 0.32736(13) 0.58532(5) 0.37917(9) 0.01706(19) Uani 1 1 d
H5A H 0.1936(18) 0.5758(6) 0.3381(12) 0.020(3) Uiso 1 1 d
H5B H 0.4144(19) 0.5526(7) 0.3342(13) 0.026(3) Uiso 1 1 d
C6 C 0.33886(12) 0.56860(4) 0.53002(8) 0.01544(18) Uani 1 1 d
H6A H 0.4693(19) 0.5752(7) 0.5689(13) 0.022(3) Uiso 1 1 d
H6B H 0.3015(18) 0.5189(7) 0.5448(13) 0.024(3) Uiso 1 1 d
C7 C 0.00640(13) 0.60941(5) 0.56134(9) 0.01712(19) Uani 1 1 d
C8 C 0.27844(16) 0.58299(5) 1.01403(9) 0.0213(2) Uani 1 1 d
H8A H 0.378(2) 0.6150(9) 0.9853(17) 0.045(4) Uiso 1 1 d
H8B H 0.168(3) 0.6093(9) 1.0236(17) 0.048(4) Uiso 1 1 d
H8C H 0.330(3) 0.5627(9) 1.0955(19) 0.056(5) Uiso 1 1 d
C9 C 0.22947(12) 0.45350(5) 0.94544(9) 0.01527(18) Uani 1 1 d
C10 C 0.23206(14) 0.43123(5) 1.07966(9) 0.0201(2) Uani 1 1 d
H10 H 0.234(2) 0.4660(8) 1.1553(14) 0.034(3) Uiso 1 1 d
C11 C 0.22769(15) 0.35867(6) 1.11022(10) 0.0239(2) Uani 1 1 d
H11 H 0.229(2) 0.3436(8) 1.2020(15) 0.034(4) Uiso 1 1 d
C12 C 0.21864(14) 0.30757(5) 1.00866(10) 0.0226(2) Uani 1 1 d
H12 H 0.2161(19) 0.2575(7) 1.0298(13) 0.026(3) Uiso 1 1 d
C13 C 0.21235(13) 0.33019(5) 0.87487(10) 0.0208(2) Uani 1 1 d
H13 H 0.2026(18) 0.2947(7) 0.8003(13) 0.025(3) Uiso 1 1 d
C14 C 0.21788(13) 0.40208(5) 0.84201(9) 0.01824(19) Uani 1 1 d
H14 H 0.218(2) 0.4180(7) 0.7491(14) 0.028(3) Uiso 1 1 d

loop_
_atom_site_aniso_label
_atom_site_aniso_U_11
_atom_site_aniso_U_22
_atom_site_aniso_U_33
_atom_site_aniso_U_23
_atom_site_aniso_U_13
_atom_site_aniso_U_12
N1 0.0215(4) 0.0157(4) 0.0118(3) -0.0004(3) 0.0011(3) -0.0004(3)
N2 0.0161(3) 0.0176(3) 0.0132(3) 0.0009(3) 0.0014(3) 0.0006(3)
N3 0.0162(3) 0.0167(4) 0.0128(3) -0.0001(2) 0.0007(3) 0.0004(3)
N4 0.0193(4) 0.0321(5) 0.0257(4) 0.0001(3) -0.0005(3) -0.0006(3)
C1 0.0151(4) 0.0139(4) 0.0124(4) -0.0004(3) -0.0002(3) 0.0001(3)
C2 0.0235(4) 0.0128(4) 0.0159(4) -0.0011(3) 0.0021(3) -0.0011(3)
C3 0.0293(5) 0.0135(4) 0.0177(4) 0.0019(3) 0.0038(3) 0.0017(3)
C4 0.0230(4) 0.0189(4) 0.0165(4) 0.0024(3) 0.0044(3) 0.0012(3)
C5 0.0218(4) 0.0162(4) 0.0134(4) 0.0000(3) 0.0027(3) 0.0034(3)
C6 0.0180(4) 0.0142(4) 0.0142(4) 0.0007(3) 0.0023(3) 0.0031(3)
C7 0.0187(4) 0.0174(4) 0.0153(4) 0.0000(3) 0.0015(3) 0.0010(3)
C8 0.0301(5) 0.0189(4) 0.0146(4) -0.0027(3) 0.0004(3) -0.0021(4)
C9 0.0129(4) 0.0168(4) 0.0162(4) 0.0013(3) 0.0019(3) 0.0004(3)
C10 0.0238(4) 0.0207(4) 0.0159(4) 0.0010(3) 0.0031(3) 0.0006(3)
C11 0.0280(5) 0.0242(5) 0.0199(4) 0.0060(4) 0.0042(4) 0.0001(4)
C12 0.0222(4) 0.0182(4) 0.0276(5) 0.0046(4) 0.0041(3) 0.0000(3)
C13 0.0209(4) 0.0186(4) 0.0231(5) -0.0020(3) 0.0036(3) -0.0007(3)
C14 0.0193(4) 0.0193(4) 0.0163(4) -0.0002(3) 0.0026(3) -0.0002(3)

loop_
_atom_type_symbol
_atom_type_description
_atom_type_scat_dispersion_real
_atom_type_scat_dispersion_imag
_atom_type_scat_source
C C 0.0033 0.0016 'International Tables Vol C Tables 4.2.6.8 and 6.1.1.4'
H H 0.0000 0.0000 'International Tables Vol C Tables 4.2.6.8 and 6.1.1.4'
N N 0.0061 0.0033 'International Tables Vol C Tables 4.2.6.8 and 6.1.1.4'

loop_
_geom_angle_atom_site_label_1
_geom_angle_atom_site_label_2
_geom_angle_atom_site_label_3
_geom_angle
N2 N1 C9 115.94(7)
N2 N1 C8 120.06(7)
C9 N1 C8 123.99(7)
N3 N2 N1 114.59(7)
N2 N3 C1 109.41(7)
C7 C1 N3 107.44(7)
C7 C1 C6 110.51(7)
N3 C1 C6 112.43(7)
C7 C1 C2 108.24(7)
N3 C1 C2 107.53(7)
C6 C1 C2 110.53(7)
C3 C2 C1 111.78(7)
C3 C2 H2A 110.1(8)
C1 C2 H2A 110.7(8)
C3 C2 H2B 110.1(7)
C1 C2 H2B 105.7(7)
H2A C2 H2B 108.4(10)
C4 C3 C2 111.31(7)
C4 C3 H3A 109.7(8)
C2 C3 H3A 109.3(8)
C4 C3 H3B 110.9(8)
C2 C3 H3B 108.7(8)
H3A C3 H3B 106.8(11)
C3 C4 C5 111.03(7)
C3 C4 H4A 109.5(7)
C5 C4 H4A 109.5(8)
C3 C4 H4B 110.5(7)
C5 C4 H4B 111.4(7)
H4A C4 H4B 104.6(10)
C6 C5 C4 111.47(7)
C6 C5 H5A 109.2(7)
C4 C5 H5A 109.7(7)
C6 C5 H5B 109.5(7)
C4 C5 H5B 110.1(8)
H5A C5 H5B 106.8(10)
C5 C6 C1 111.80(7)
C5 C6 H6A 109.3(8)
C1 C6 H6A 106.2(8)
C5 C6 H6B 110.6(7)
C1 C6 H6B 110.4(8)
H6A C6 H6B 108.4(10)
N4 C7 C1 177.57(10)
N1 C8 H8A 109.3(10)
N1 C8 H8B 110.9(11)
H8A C8 H8B 108.6(15)
N1 C8 H8C 109.1(11)
H8A C8 H8C 106.0(15)
H8B C8 H8C 112.7(15)
C10 C9 C14 119.10(8)
C10 C9 N1 120.57(8)
C14 C9 N1 120.33(8)
C9 C10 C11 120.08(9)
C9 C10 H10 121.5(8)
C11 C10 H10 118.4(8)
C12 C11 C10 121.11(9)
C12 C11 H11 119.0(9)
C10 C11 H11 119.9(9)
C11 C12 C13 118.51(9)
C11 C12 H12 121.1(8)
C13 C12 H12 120.4(8)
C14 C13 C12 121.42(9)
C14 C13 H13 118.6(8)
C12 C13 H13 120.0(8)
C13 C14 C9 119.76(8)
C13 C14 H14 121.6(8)
C9 C14 H14 118.6(8)

loop_
_geom_bond_atom_site_label_1
_geom_bond_atom_site_label_2
_geom_bond_distance
N1 N2 1.3352(10)
N1 C9 1.4148(11)
N1 C8 1.4524(11)
N2 N3 1.2579(11)
N3 C1 1.4908(11)
N4 C7 1.1396(13)
C1 C7 1.4802(12)
C1 C6 1.5346(11)
C1 C2 1.5357(12)
C2 C3 1.5240(12)
C2 H2A 0.972(13)
C2 H2B 0.996(12)
C3 C4 1.5227(12)
C3 H3A 1.015(13)
C3 H3B 0.995(14)
C4 C5 1.5236(13)
C4 H4A 0.976(13)
C4 H4B 0.983(13)
C5 C6 1.5198(12)
C5 H5A 0.995(12)
C5 H5B 0.993(13)
C6 H6A 0.960(13)
C6 H6B 0.980(13)
C8 H8A 0.975(17)
C8 H8B 0.921(18)
C8 H8C 0.932(19)
C9 C10 1.3903(12)
C9 C14 1.4017(12)
C10 C11 1.3923(13)
C10 H10 0.991(14)
C11 C12 1.3845(14)
C11 H11 0.950(15)
C12 C13 1.3865(14)
C12 H12 0.961(14)
C13 C14 1.3857(13)
C13 H13 0.991(13)
C14 H14 0.966(14)

loop_
_geom_torsion_atom_site_label_1
_geom_torsion_atom_site_label_2
_geom_torsion_atom_site_label_3
_geom_torsion_atom_site_label_4
_geom_torsion
C9 N1 N2 N3 -177.11(7)
C8 N1 N2 N3 1.63(12)
N1 N2 N3 C1 179.11(7)
N2 N3 C1 C7 71.62(8)
N2 N3 C1 C6 -50.18(9)
N2 N3 C1 C2 -172.06(7)
C7 C1 C2 C3 -66.90(9)
N3 C1 C2 C3 177.32(7)
C6 C1 C2 C3 54.26(10)
C1 C2 C3 C4 -55.44(10)
C2 C3 C4 C5 55.72(10)
C3 C4 C5 C6 -55.80(10)
C4 C5 C6 C1 55.47(10)
C7 C1 C6 C5 65.54(9)
N3 C1 C6 C5 -174.43(7)
C2 C1 C6 C5 -54.26(9)
N3 C1 C7 N4 81(2)
C6 C1 C7 N4 -156(2)
C2 C1 C7 N4 -35(2)
N2 N1 C9 C10 -173.92(8)
C8 N1 C9 C10 7.40(13)
N2 N1 C9 C14 6.96(12)
C8 N1 C9 C14 -171.72(8)
C14 C9 C10 C11 1.47(13)
N1 C9 C10 C11 -177.66(8)
C9 C10 C11 C12 -0.70(15)
C10 C11 C12 C13 -0.53(15)
C11 C12 C13 C14 0.98(14)
C12 C13 C14 C9 -0.21(14)
C10 C9 C14 C13 -1.03(13)
N1 C9 C14 C13 178.10(8)
